data_7713496
loop_
_publ_author_name
'Kikuchi, Kazuma'
'Imoto, Hiroaki'
'Naka, Kensuke'

_publ_section_title
;
 Robust and highly emissive copper(I) halide 1D-coordination polymers with
 triphenylarsine and a series of bridging N-heteroaromatic co-ligands
;
_journal_name_full 'Dalton Transactions'
_journal_paper_doi 10.1039/D3DT00784G
_journal_year 2023
_chemical_formula_moiety 'C23 H19 As Br Cu N'
_chemical_formula_sum 'C23 H19 As Br Cu N'
_chemical_formula_weight 527.76
_space_group_crystal_system triclinic
_space_group_IT_number 2
_space_group_name_Hall '-P 1'
_space_group_name_H-M_alt 'P -1'
_atom_sites_solution_hydrogens geom
_atom_sites_solution_primary dual
_audit_creation_date 2021-06-24
_audit_creation_method
;
Olex2 1.3-ac4
(compiled 2020.11.27 svn.r5f609507 for Rigaku Oxford Diffraction, GUI svn.r6214)
;
_audit_update_record
;
2023-02-19 deposited with the CCDC.	2023-07-18 downloaded from the CCDC.
;
_cell_angle_alpha 106.042(6)
_cell_angle_beta 106.406(6)
_cell_angle_gamma 93.631(5)
_cell_formula_units_Z 2
_cell_length_a 9.1823(6)
_cell_length_b 9.3671(6)
_cell_length_c 13.2547(10)
_cell_measurement_reflns_used 1787
_cell_measurement_temperature 298.15
_cell_measurement_theta_max 25.0310
_cell_measurement_theta_min 3.0030
_cell_volume 1038.62(13)
_computing_cell_refinement 'CrysAlisPro 1.171.41.109a (Rigaku OD, 2021)'
_computing_data_collection 'CrysAlisPro 1.171.41.109a (Rigaku OD, 2021)'
_computing_data_reduction 'CrysAlisPro 1.171.41.109a (Rigaku OD, 2021)'
_computing_molecular_graphics 'Olex2 1.3-ac4 (Dolomanov et al., 2009)'
_computing_publication_material 'Olex2 1.3-ac4 (Dolomanov et al., 2009)'
_computing_structure_refinement 'SHELXL 2018/3 (Sheldrick, 2015)'
_computing_structure_solution 'SHELXT  (Sheldrick, 2015)'
_diffrn_ambient_temperature 298.15
_diffrn_detector 'CCD plate'
_diffrn_measured_fraction_theta_full 0.999
_diffrn_measured_fraction_theta_max 0.862
_diffrn_measurement_details
;
List of Runs (angles in degrees, time in seconds):

  # Type    Start    End  Width  t~exp~   \w     \q     \k     \f   Frames
#--------------------------------------------------------------------------
  1  \w     84.00 109.80   0.30    8.75    --   30.00  54.00-120.00   86
  2  \w      3.00  31.80   0.30    8.75    --   30.00  54.00   0.00   96
  3  \w    -69.00 115.20   0.30    8.75    --   30.00  54.00  90.00  614
  4  \w    -74.00  19.00   0.30    8.75    --   30.00  54.00-120.00  310
;
_diffrn_measurement_device 'two-circle diffractometer'
_diffrn_measurement_device_type 'XtaLAB Mini (JP)'
_diffrn_measurement_method '\w scans'
_diffrn_orient_matrix_type 'CrysAlisPro convention (1999,Acta A55,543-557)'
_diffrn_orient_matrix_UB_11 -0.0775927000
_diffrn_orient_matrix_UB_12 0.0098418000
_diffrn_orient_matrix_UB_13 -0.0058847000
_diffrn_orient_matrix_UB_21 -0.0215575000
_diffrn_orient_matrix_UB_22 -0.0789904000
_diffrn_orient_matrix_UB_23 -0.0156523000
_diffrn_orient_matrix_UB_31 0.0124566000
_diffrn_orient_matrix_UB_32 0.0045922000
_diffrn_orient_matrix_UB_33 0.0561861000
_diffrn_radiation_monochromator graphite
_diffrn_radiation_probe x-ray
_diffrn_radiation_type 'Mo K\a'
_diffrn_radiation_wavelength 0.71073
_diffrn_reflns_av_R_equivalents 0.0397
_diffrn_reflns_av_unetI/netI 0.1040
_diffrn_reflns_Laue_measured_fraction_full 0.999
_diffrn_reflns_Laue_measured_fraction_max 0.862
_diffrn_reflns_limit_h_max 13
_diffrn_reflns_limit_h_min -11
_diffrn_reflns_limit_k_max 13
_diffrn_reflns_limit_k_min -13
_diffrn_reflns_limit_l_max 18
_diffrn_reflns_limit_l_min -19
_diffrn_reflns_number 8671
_diffrn_reflns_point_group_measured_fraction_full 0.999
_diffrn_reflns_point_group_measured_fraction_max 0.862
_diffrn_reflns_theta_full 25.242
_diffrn_reflns_theta_max 32.709
_diffrn_reflns_theta_min 3.013
_diffrn_source 'fine-focus sealed X-ray tube'
_diffrn_source_type 'Rigaku (Mo) X-ray Source'
_exptl_absorpt_coefficient_mu 4.563
_exptl_absorpt_correction_T_max 0.964
_exptl_absorpt_correction_T_min 0.927
_exptl_absorpt_correction_type analytical
_exptl_absorpt_process_details
;
CrysAlisPro 1.171.41.109a (Rigaku Oxford Diffraction, 2021)
Analytical numeric absorption correction using a multifaceted crystal
model based on expressions derived by R.C. Clark & J.S. Reid.
(Clark, R. C. & Reid, J. S. (1995). Acta Cryst. A51, 887-897)
Empirical absorption correction using spherical harmonics,
implemented in SCALE3 ABSPACK scaling algorithm.
;
_exptl_crystal_colour yellow
_exptl_crystal_colour_primary yellow
_exptl_crystal_density_diffrn 1.688
_exptl_crystal_description plate
_exptl_crystal_F_000 522
_exptl_crystal_size_max 0.197
_exptl_crystal_size_mid 0.127
_exptl_crystal_size_min 0.091
_refine_diff_density_max 0.987
_refine_diff_density_min -1.147
_refine_diff_density_rms 0.131
_refine_ls_extinction_method none
_refine_ls_goodness_of_fit_ref 0.976
_refine_ls_hydrogen_treatment constr
_refine_ls_matrix_type full
_refine_ls_number_parameters 208
_refine_ls_number_reflns 6587
_refine_ls_number_restraints 0
_refine_ls_restrained_S_all 0.976
_refine_ls_R_factor_all 0.1207
_refine_ls_R_factor_gt 0.0557
_refine_ls_shift/su_max 0.001
_refine_ls_shift/su_mean 0.000
_refine_ls_structure_factor_coef Fsqd
_refine_ls_weighting_details 'w=1/[\s^2^(Fo^2^)+(0.0405P)^2^] where P=(Fo^2^+2Fc^2^)/3'
_refine_ls_weighting_scheme calc
_refine_ls_wR_factor_gt 0.1111
_refine_ls_wR_factor_ref 0.1469
_reflns_Friedel_coverage 0.000
_reflns_number_gt 3511
_reflns_number_total 6587
_reflns_threshold_expression 'I > 2\s(I)'
_cod_data_source_file d3dt00784g2.cif
_cod_data_source_block '[Cu2Br2(AsPh3)2(bpy)]n_298K'
_cod_database_code 7713496
_shelx_shelxl_version_number 2018/3
_chemical_oxdiff_formula CHAsCu1N1Br1
_shelx_space_group_comment
;
The symmetry employed for this shelxl refinement is uniquely defined
by the following loop, which should always be used as a source of
symmetry information in preference to the above space-group names.
They are only intended as comments.
;
_shelx_estimated_absorpt_t_max 0.682
_shelx_estimated_absorpt_t_min 0.467
_reflns_odcompleteness_completeness 99.88
_reflns_odcompleteness_iscentric 1
_reflns_odcompleteness_theta 26.32
_olex2_refinement_description
;
1. Fixed Uiso
 At 1.2 times of:
  All C(H) groups
2.a Aromatic/amide H refined with riding coordinates:
 C6(H6), C5(H5), C4(H4), C3(H3), C2(H2), C23(H23), C12(H12), C11(H11),
 C10(H10), C9(H9), C8(H8), C19(H19), C20(H20), C22(H22), C15(H15), C16(H16),
 C17(H17), C18(H18), C14(H14)
2.b Fitted hexagon refined as free rotating group:
 C1(C6,C5,C4,C3,C2), C12(C11,C10,C9,C8,C7), C15(C16,C17,C18,C13,C14)
;
_olex2_submission_special_instructions 'No special instructions were received'
_oxdiff_exptl_absorpt_empirical_details
;
Empirical correction (ABSPACK) includes:
- Absorption correction using spherical harmonics
- Frame scaling
;
_oxdiff_exptl_absorpt_empirical_full_max 1.264
_oxdiff_exptl_absorpt_empirical_full_min 0.788

loop_
_space_group_symop_operation_xyz
'x, y, z'
'-x, -y, -z'

loop_
_atom_site_label
_atom_site_type_symbol
_atom_site_fract_x
_atom_site_fract_y
_atom_site_fract_z
_atom_site_U_iso_or_equiv
_atom_site_adp_type
_atom_site_occupancy
_atom_site_site_symmetry_order
_atom_site_calc_flag
_atom_site_refinement_flags_posn
_atom_site_refinement_flags_adp
_atom_site_refinement_flags_occupancy
_atom_site_disorder_assembly
_atom_site_disorder_group
As1 As 0.51567(6) 0.30080(6) 0.74808(4) 0.03790(15) Uani 1 1 d . . . . .
Br1 Br 0.32407(6) 0.60626(6) 0.93272(5) 0.04606(16) Uani 1 1 d . . . . .
Cu1 Cu 0.55888(7) 0.50134(7) 0.91035(5) 0.04634(19) Uani 1 1 d . . . . .
N1 N 0.7199(5) 0.6819(5) 0.9385(3) 0.0412(10) Uani 1 1 d . . . . .
C1 C 0.7058(3) 0.2388(4) 0.7272(3) 0.0414(12) Uani 1 1 d G . . . .
C6 C 0.7243(3) 0.0895(3) 0.6880(3) 0.0502(14) Uani 1 1 d G . . . .
H6 H 0.643842 0.013000 0.671887 0.060 Uiso 1 1 calc R U . . .
C5 C 0.8632(4) 0.0547(4) 0.6730(3) 0.0679(19) Uani 1 1 d G . . . .
H5 H 0.875591 -0.045179 0.646801 0.082 Uiso 1 1 calc R U . . .
C4 C 0.9835(3) 0.1691(5) 0.6972(3) 0.073(2) Uani 1 1 d G . . . .
H4 H 1.076419 0.145759 0.687117 0.088 Uiso 1 1 calc R U . . .
C3 C 0.9650(3) 0.3183(4) 0.7364(4) 0.0655(18) Uani 1 1 d G . . . .
H3 H 1.045499 0.394878 0.752519 0.079 Uiso 1 1 calc R U . . .
C2 C 0.8261(4) 0.3532(3) 0.7514(3) 0.0502(14) Uani 1 1 d G . . . .
H2 H 0.813750 0.453061 0.777605 0.060 Uiso 1 1 calc R U . . .
C21 C 0.9419(5) 0.9326(5) 0.9864(4) 0.0378(11) Uani 1 1 d . . . . .
C23 C 0.8662(6) 0.6878(6) 0.9922(5) 0.0560(16) Uani 1 1 d . . . . .
H23 H 0.895409 0.605895 1.015394 0.067 Uiso 1 1 calc R U . . .
C12 C 0.3925(4) 0.0741(4) 0.8234(2) 0.0513(14) Uani 1 1 d G . . . .
H12 H 0.444905 0.140795 0.892940 0.062 Uiso 1 1 calc R U . . .
C11 C 0.3099(5) -0.0612(4) 0.8138(3) 0.0653(17) Uani 1 1 d G . . . .
H11 H 0.307088 -0.085023 0.876951 0.078 Uiso 1 1 calc R U . . .
C10 C 0.2315(4) -0.1610(3) 0.7099(4) 0.0666(18) Uani 1 1 d G . . . .
H10 H 0.176263 -0.251507 0.703483 0.080 Uiso 1 1 calc R U . . .
C9 C 0.2357(4) -0.1254(4) 0.6155(3) 0.0659(18) Uani 1 1 d G . . . .
H9 H 0.183254 -0.192174 0.546004 0.079 Uiso 1 1 calc R U . . .
C8 C 0.3183(4) 0.0099(4) 0.6251(2) 0.0522(14) Uani 1 1 d G . . . .
H8 H 0.321070 0.033643 0.561990 0.063 Uiso 1 1 calc R U . . .
C7 C 0.3967(4) 0.1096(3) 0.7290(3) 0.0400(12) Uani 1 1 d G . . . .
C19 C 0.6847(6) 0.8017(7) 0.9075(5) 0.0549(16) Uani 1 1 d . . . . .
H19 H 0.583043 0.800653 0.868066 0.066 Uiso 1 1 calc R U . . .
C20 C 0.7883(6) 0.9269(7) 0.9299(5) 0.0541(15) Uani 1 1 d . . . . .
H20 H 0.755712 1.008131 0.907178 0.065 Uiso 1 1 calc R U . . .
C22 C 0.9788(6) 0.8084(7) 1.0160(5) 0.0580(17) Uani 1 1 d . . . . .
H22 H 1.080412 0.804453 1.052502 0.070 Uiso 1 1 calc R U . . .
C15 C 0.3941(6) 0.3097(5) 0.4181(3) 0.071(2) Uani 1 1 d G . . . .
H15 H 0.431210 0.280843 0.358241 0.085 Uiso 1 1 calc R U . . .
C16 C 0.2603(6) 0.3739(6) 0.4077(3) 0.087(3) Uani 1 1 d G . . . .
H16 H 0.208039 0.388038 0.340866 0.105 Uiso 1 1 calc R U . . .
C17 C 0.2048(4) 0.4171(6) 0.4971(4) 0.101(3) Uani 1 1 d G . . . .
H17 H 0.115342 0.460039 0.490171 0.121 Uiso 1 1 calc R U . . .
C18 C 0.2830(5) 0.3960(5) 0.5970(4) 0.0675(19) Uani 1 1 d G . . . .
H18 H 0.245814 0.424847 0.656852 0.081 Uiso 1 1 calc R U . . .
C13 C 0.4167(4) 0.3318(4) 0.6074(2) 0.0418(12) Uani 1 1 d G . . . .
C14 C 0.4722(4) 0.2886(4) 0.5180(3) 0.0521(14) Uani 1 1 d G . . . .
H14 H 0.561684 0.245651 0.524924 0.063 Uiso 1 1 calc R U . . .

loop_
_atom_site_aniso_label
_atom_site_aniso_U_11
_atom_site_aniso_U_22
_atom_site_aniso_U_33
_atom_site_aniso_U_23
_atom_site_aniso_U_13
_atom_site_aniso_U_12
As1 0.0386(3) 0.0349(3) 0.0430(3) 0.0108(2) 0.0195(2) -0.0003(2)
Br1 0.0420(3) 0.0463(3) 0.0563(3) 0.0227(3) 0.0193(3) 0.0028(2)
Cu1 0.0493(4) 0.0384(4) 0.0510(4) 0.0094(3) 0.0224(3) -0.0063(3)
N1 0.039(2) 0.042(3) 0.043(2) 0.014(2) 0.016(2) -0.0047(19)
C1 0.043(3) 0.046(3) 0.036(3) 0.014(2) 0.013(2) -0.001(2)
C6 0.040(3) 0.048(3) 0.064(4) 0.017(3) 0.019(3) 0.007(2)
C5 0.054(4) 0.063(5) 0.085(5) 0.015(4) 0.025(4) 0.020(3)
C4 0.047(4) 0.085(6) 0.090(5) 0.020(4) 0.031(4) 0.014(4)
C3 0.039(3) 0.079(5) 0.075(4) 0.017(4) 0.021(3) -0.007(3)
C2 0.042(3) 0.050(3) 0.065(4) 0.020(3) 0.028(3) -0.001(2)
C21 0.037(3) 0.035(3) 0.042(3) 0.013(2) 0.015(2) -0.003(2)
C23 0.050(3) 0.041(3) 0.078(4) 0.031(3) 0.011(3) -0.003(3)
C12 0.056(3) 0.049(4) 0.051(3) 0.019(3) 0.020(3) -0.003(3)
C11 0.081(5) 0.055(4) 0.076(4) 0.035(4) 0.036(4) 0.004(3)
C10 0.074(4) 0.039(3) 0.099(5) 0.020(4) 0.049(4) -0.001(3)
C9 0.069(4) 0.044(4) 0.071(4) 0.001(3) 0.023(4) -0.016(3)
C8 0.054(3) 0.044(3) 0.056(3) 0.009(3) 0.024(3) -0.009(3)
C7 0.034(2) 0.033(3) 0.052(3) 0.009(2) 0.018(2) -0.004(2)
C19 0.035(3) 0.056(4) 0.073(4) 0.032(3) 0.007(3) -0.007(2)
C20 0.040(3) 0.052(4) 0.077(4) 0.041(3) 0.009(3) -0.001(2)
C22 0.037(3) 0.050(4) 0.086(4) 0.036(3) 0.006(3) -0.004(2)
C15 0.105(6) 0.061(4) 0.044(3) 0.018(3) 0.022(4) -0.009(4)
C16 0.092(6) 0.077(6) 0.085(5) 0.047(5) -0.004(5) -0.004(4)
C17 0.070(5) 0.118(8) 0.131(7) 0.078(6) 0.015(6) 0.030(5)
C18 0.060(4) 0.083(5) 0.076(4) 0.035(4) 0.032(4) 0.023(4)
C13 0.041(3) 0.033(3) 0.052(3) 0.014(2) 0.017(3) -0.003(2)
C14 0.059(4) 0.047(3) 0.053(3) 0.019(3) 0.018(3) 0.006(3)

loop_
_atom_type_symbol
_atom_type_description
_atom_type_scat_dispersion_real
_atom_type_scat_dispersion_imag
_atom_type_scat_source
C C 0.0033 0.0016 'International Tables Vol C Tables 4.2.6.8 and 6.1.1.4'
H H 0.0000 0.0000 'International Tables Vol C Tables 4.2.6.8 and 6.1.1.4'
As As 0.0499 2.0058 'International Tables Vol C Tables 4.2.6.8 and 6.1.1.4'
Br Br -0.2901 2.4595 'International Tables Vol C Tables 4.2.6.8 and 6.1.1.4'
Cu Cu 0.3201 1.2651 'International Tables Vol C Tables 4.2.6.8 and 6.1.1.4'
N N 0.0061 0.0033 'International Tables Vol C Tables 4.2.6.8 and 6.1.1.4'

loop_
_exptl_crystal_face_index_h
_exptl_crystal_face_index_k
_exptl_crystal_face_index_l
_exptl_crystal_face_perp_dist
-10 5 -6 0.0685
11 6 -11 0.0990
-1 -8 17 0.0612
-7 8 11 0.0867
-9 0 17 0.0795
-11 -6 8 0.0752
0 0 -17 0.0340
0 12 0 0.1044
6 -12 6 0.0526
6 -7 13 0.0371
-6 -11 8 0.0690
-1 1 0 0.0849
11 -6 2 0.0268
0 -1 17 0.0505

loop_
_geom_angle_atom_site_label_1
_geom_angle_atom_site_label_2
_geom_angle_atom_site_label_3
_geom_angle
_geom_angle_site_symmetry_1
_geom_angle_site_symmetry_3
_geom_angle_publ_flag
C1 As1 Cu1 112.26(10) . . ?
C1 As1 C7 101.85(15) . . ?
C7 As1 Cu1 119.82(11) . . ?
C13 As1 Cu1 118.47(12) . . ?
C13 As1 C1 101.24(15) . . ?
C13 As1 C7 100.37(15) . . ?
Cu1 Br1 Cu1 69.71(3) . 2_667 ?
As1 Cu1 Br1 104.86(3) . 2_667 ?
As1 Cu1 Br1 114.31(3) . . ?
As1 Cu1 Cu1 125.62(4) . 2_667 ?
Br1 Cu1 Br1 110.29(3) . 2_667 ?
Br1 Cu1 Cu1 53.98(3) 2_667 2_667 ?
Br1 Cu1 Cu1 56.31(3) . 2_667 ?
N1 Cu1 As1 117.32(12) . . ?
N1 Cu1 Br1 103.35(12) . 2_667 ?
N1 Cu1 Br1 106.10(13) . . ?
N1 Cu1 Cu1 116.35(12) . 2_667 ?
C23 N1 Cu1 121.6(4) . . ?
C23 N1 C19 115.5(5) . . ?
C19 N1 Cu1 122.9(4) . . ?
C6 C1 As1 123.56(19) . . ?
C6 C1 C2 120.0 . . ?
C2 C1 As1 116.43(19) . . ?
C5 C6 C1 120.0 . . ?
C4 C5 C6 120.0 . . ?
C5 C4 C3 120.0 . . ?
C4 C3 C2 120.0 . . ?
C3 C2 C1 120.0 . . ?
C20 C21 C21 121.8(6) . 2_777 ?
C22 C21 C21 122.5(6) . 2_777 ?
C22 C21 C20 115.7(5) . . ?
N1 C23 C22 124.0(5) . . ?
C11 C12 C7 120.0 . . ?
C12 C11 C10 120.0 . . ?
C9 C10 C11 120.0 . . ?
C8 C9 C10 120.0 . . ?
C9 C8 C7 120.0 . . ?
C12 C7 As1 118.0(2) . . ?
C8 C7 As1 122.0(2) . . ?
C8 C7 C12 120.0 . . ?
N1 C19 C20 124.2(5) . . ?
C19 C20 C21 120.1(5) . . ?
C21 C22 C23 120.5(5) . . ?
C16 C15 C14 120.0 . . ?
C17 C16 C15 120.0 . . ?
C16 C17 C18 120.0 . . ?
C13 C18 C17 120.0 . . ?
C18 C13 As1 117.5(2) . . ?
C14 C13 As1 122.5(2) . . ?
C14 C13 C18 120.0 . . ?
C13 C14 C15 120.0 . . ?

loop_
_geom_bond_atom_site_label_1
_geom_bond_atom_site_label_2
_geom_bond_distance
_geom_bond_site_symmetry_2
_geom_bond_publ_flag
As1 Cu1 2.3458(8) . ?
As1 C1 1.943(2) . ?
As1 C7 1.952(3) . ?
As1 C13 1.939(3) . ?
Br1 Cu1 2.5556(9) 2_667 ?
Br1 Cu1 2.4841(9) . ?
Cu1 Cu1 2.8809(14) 2_667 ?
Cu1 N1 2.052(4) . ?
N1 C23 1.320(6) . ?
N1 C19 1.326(7) . ?
C1 C6 1.3900 . ?
C1 C2 1.3900 . ?
C6 C5 1.3900 . ?
C5 C4 1.3900 . ?
C4 C3 1.3900 . ?
C3 C2 1.3900 . ?
C21 C21 1.491(9) 2_777 ?
C21 C20 1.387(7) . ?
C21 C22 1.360(7) . ?
C23 C22 1.384(7) . ?
C12 C11 1.3900 . ?
C12 C7 1.3900 . ?
C11 C10 1.3900 . ?
C10 C9 1.3900 . ?
C9 C8 1.3900 . ?
C8 C7 1.3900 . ?
C19 C20 1.369(7) . ?
C15 C16 1.3900 . ?
C15 C14 1.3900 . ?
C16 C17 1.3900 . ?
C17 C18 1.3900 . ?
C18 C13 1.3900 . ?
C13 C14 1.3900 . ?

loop_
_exptl_oxdiff_crystal_face_indexfrac_h
_exptl_oxdiff_crystal_face_indexfrac_k
_exptl_oxdiff_crystal_face_indexfrac_l
_exptl_oxdiff_crystal_face_x
_exptl_oxdiff_crystal_face_y
_exptl_oxdiff_crystal_face_z
-10.4912 5.1921 -5.7175 0.8988 -0.0945 -0.4281
10.8370 5.8426 -11.0728 -0.7182 -0.5218 -0.4603
-0.6413 -8.3054 16.9250 -0.1316 0.4050 0.9048
-7.0039 7.5118 10.9651 0.5529 -0.6140 0.5633
-8.6221 -0.1586 16.5052 0.5703 -0.0599 0.8192
-11.2887 -5.6671 8.3623 0.7709 0.5601 0.3032
0.4916 -0.2976 -17.1321 0.0597 0.2811 -0.9578
0.2374 12.4939 0.0364 0.1043 -0.9926 0.0624
6.0614 -11.6211 6.2160 -0.6213 0.6900 0.3714
5.6780 -6.5926 13.3289 -0.5839 0.1897 0.7894
-5.8169 -11.3816 8.0994 0.2917 0.8977 0.3304
-1.0000 1.0000 -0.0000 0.0874 -0.0574 -0.0079
11.2818 -6.0909 2.3133 -0.9489 0.2017 0.2425
0.2734 -0.6560 17.1900 -0.1288 -0.2231 0.9662
